data_7015992
loop_
_publ_author_name
'Baranoff, Etienne'
'Jung, Il'
'Scopelliti, Rosario'
'Solari, Euro'
'Gr\"atzel, Michael'
'Nazeeruddin, Md Khaja'

_publ_section_title
;
 Room-temperature combinatorial screening of cyclometallated
 iridium(iii) complexes for a step towards molecular control of colour
 purity.
;
_journal_issue 26
_journal_name_full 'Dalton transactions (Cambridge, England : 2003)'
_journal_page_first 6860
_journal_page_last 6867
_journal_paper_doi 10.1039/c0dt01697g
_journal_volume 40
_journal_year 2011
_chemical_formula_moiety 'C30 H21 Cl4 Ir N4 O2'
_chemical_formula_sum 'C30 H21 Cl4 Ir N4 O2'
_chemical_formula_weight 803.51
_chemical_name_systematic
;
?
;
_space_group_IT_number 2
_symmetry_cell_setting triclinic
_symmetry_space_group_name_Hall '-P 1'
_symmetry_space_group_name_H-M 'P -1'
_atom_sites_solution_hydrogens geom
_atom_sites_solution_primary direct
_atom_sites_solution_secondary difmap
_audit_creation_method SHELXL-97
_cell_angle_alpha 88.213(10)
_cell_angle_beta 78.226(13)
_cell_angle_gamma 64.844(9)
_cell_formula_units_Z 2
_cell_length_a 9.9283(13)
_cell_length_b 11.5891(10)
_cell_length_c 14.914(3)
_cell_measurement_reflns_used 155
_cell_measurement_temperature 100(2)
_cell_measurement_theta_max 21.048
_cell_measurement_theta_min 3.486
_cell_volume 1517.6(4)
_computing_cell_refinement 'Dirax/lsq (Duisenberg & Schreurs, 1989-2000)'
_computing_data_collection 'Collect (Bruker AXS BV, 1997-2004)'
_computing_data_reduction 'EvalCCD (Duisenberg & Schreurs, 1990-2000)'
_computing_molecular_graphics 'Bruker SHELXTL'
_computing_publication_material 'Bruker SHELXTL'
_computing_structure_refinement 'SHELXL-97 (Sheldrick, 1997)'
_computing_structure_solution 'SHELXS-97 (Sheldrick, 1990)'
_diffrn_ambient_temperature 100(2)
_diffrn_measured_fraction_theta_full 0.994
_diffrn_measured_fraction_theta_max 0.994
_diffrn_measurement_device_type 'Bruker APEX II CCD'
_diffrn_measurement_method 'phi and omega scans'
_diffrn_radiation_monochromator graphite
_diffrn_radiation_source 'fine-focus sealed tube'
_diffrn_radiation_type MoK\a
_diffrn_radiation_wavelength 0.71073
_diffrn_reflns_av_R_equivalents 0.0414
_diffrn_reflns_av_sigmaI/netI 0.0339
_diffrn_reflns_limit_h_max 12
_diffrn_reflns_limit_h_min -12
_diffrn_reflns_limit_k_max 15
_diffrn_reflns_limit_k_min -14
_diffrn_reflns_limit_l_max 19
_diffrn_reflns_limit_l_min -19
_diffrn_reflns_number 33984
_diffrn_reflns_theta_full 27.50
_diffrn_reflns_theta_max 27.50
_diffrn_reflns_theta_min 3.33
_exptl_absorpt_coefficient_mu 4.786
_exptl_absorpt_correction_T_max 1.0000
_exptl_absorpt_correction_T_min 0.6511
_exptl_absorpt_correction_type multi-scan
_exptl_absorpt_process_details 'SADABS, Bruker AXS, 2003'
_exptl_crystal_colour yellow
_exptl_crystal_density_diffrn 1.758
_exptl_crystal_density_method 'not measured'
_exptl_crystal_description prismatic
_exptl_crystal_F_000 780
_exptl_crystal_size_max 0.36
_exptl_crystal_size_mid 0.28
_exptl_crystal_size_min 0.23
_platon_squeeze_details
;
;
_refine_diff_density_max 0.724
_refine_diff_density_min -0.696
_refine_diff_density_rms 0.112
_refine_ls_extinction_method none
_refine_ls_goodness_of_fit_ref 1.123
_refine_ls_hydrogen_treatment constr
_refine_ls_matrix_type full
_refine_ls_number_parameters 370
_refine_ls_number_reflns 6926
_refine_ls_number_restraints 0
_refine_ls_restrained_S_all 1.123
_refine_ls_R_factor_all 0.0298
_refine_ls_R_factor_gt 0.0245
_refine_ls_shift/su_max 0.001
_refine_ls_shift/su_mean 0.000
_refine_ls_structure_factor_coef Fsqd
_refine_ls_weighting_details 'calc w=1/[\s^2^(Fo^2^)+(0.0151P)^2^+1.9906P] where P=(Fo^2^+2Fc^2^)/3'
_refine_ls_weighting_scheme calc
_refine_ls_wR_factor_gt 0.0508
_refine_ls_wR_factor_ref 0.0527
_reflns_number_gt 6345
_reflns_number_total 6926
_reflns_threshold_expression >2sigma(I)
_cod_data_source_file c0dt01697g.txt
_cod_data_source_block eb73
_cod_depositor_comments
;
The following automatic conversions were performed:

'_symmetry_cell_setting' value 'Triclinic' changed to 'triclinic'
according to /home/saulius/struct/CIF-dictionaries/cif_core.dic
dictionary named 'cif_core.dic' version 2.4.1 from 2010-06-29.

Automatic conversion script
Id: cif_fix_values 1715 2011-07-08 13:25:40Z adriana 
;
_cod_database_code 7015992

loop_
_symmetry_equiv_pos_as_xyz
'x, y, z'
'-x, -y, -z'

loop_
_atom_site_label
_atom_site_type_symbol
_atom_site_fract_x
_atom_site_fract_y
_atom_site_fract_z
_atom_site_U_iso_or_equiv
_atom_site_adp_type
_atom_site_occupancy
_atom_site_symmetry_multiplicity
_atom_site_calc_flag
_atom_site_refinement_flags
_atom_site_disorder_assembly
_atom_site_disorder_group
Ir1 Ir 0.309284(14) 0.263849(11) 0.271393(8) 0.01373(4) Uani 1 1 d . . .
Cl1 Cl 0.37503(10) -0.14378(8) 0.04019(6) 0.02754(19) Uani 1 1 d . . .
Cl2 Cl 0.10799(10) 0.32585(8) -0.06828(6) 0.02587(18) Uani 1 1 d . . .
Cl3 Cl 0.95793(9) 0.04561(8) 0.13789(7) 0.0301(2) Uani 1 1 d . . .
Cl4 Cl 0.63385(10) 0.52741(8) 0.06986(7) 0.0341(2) Uani 1 1 d . . .
O1 O 0.3077(2) 0.3130(2) 0.41020(15) 0.0189(5) Uani 1 1 d . . .
O2 O 0.1769(3) 0.3440(2) 0.55483(15) 0.0220(5) Uani 1 1 d . . .
N1 N 0.4071(3) 0.0720(2) 0.28511(19) 0.0179(6) Uani 1 1 d . . .
N2 N 0.2342(3) 0.4518(2) 0.24303(18) 0.0157(5) Uani 1 1 d . . .
N3 N 0.0934(3) 0.2807(2) 0.34634(18) 0.0172(6) Uani 1 1 d . . .
N4 N -0.3298(3) 0.3504(3) 0.5143(2) 0.0245(6) Uani 1 1 d . . .
C1 C 0.4715(4) 0.0211(3) 0.3570(2) 0.0243(8) Uani 1 1 d . . .
H1 H 0.4570 0.0763 0.4075 0.029 Uiso 1 1 calc R . .
C2 C 0.5581(4) -0.1091(3) 0.3596(3) 0.0303(9) Uani 1 1 d . . .
H2 H 0.6021 -0.1429 0.4109 0.036 Uiso 1 1 calc R . .
C3 C 0.5790(4) -0.1884(3) 0.2857(3) 0.0291(9) Uani 1 1 d . . .
H3 H 0.6394 -0.2778 0.2852 0.035 Uiso 1 1 calc R . .
C4 C 0.5113(4) -0.1367(3) 0.2123(3) 0.0250(8) Uani 1 1 d . . .
H4 H 0.5250 -0.1913 0.1617 0.030 Uiso 1 1 calc R . .
C5 C 0.4231(4) -0.0051(3) 0.2121(2) 0.0185(7) Uani 1 1 d . . .
C6 C 0.3483(3) 0.0676(3) 0.1392(2) 0.0176(7) Uani 1 1 d . . .
C7 C 0.3257(4) 0.0191(3) 0.0616(2) 0.0194(7) Uani 1 1 d . . .
C8 C 0.2553(4) 0.0966(3) -0.0031(2) 0.0210(7) Uani 1 1 d . . .
H8 H 0.2431 0.0612 -0.0557 0.025 Uiso 1 1 calc R . .
C9 C 0.2031(4) 0.2274(3) 0.0112(2) 0.0190(7) Uani 1 1 d . . .
C10 C 0.2202(3) 0.2814(3) 0.0870(2) 0.0171(7) Uani 1 1 d . . .
H10 H 0.1831 0.3715 0.0949 0.020 Uiso 1 1 calc R . .
C11 C 0.2923(3) 0.2027(3) 0.1522(2) 0.0162(6) Uani 1 1 d . . .
C12 C 0.5075(3) 0.2656(3) 0.2090(2) 0.0149(6) Uani 1 1 d . . .
C13 C 0.6525(4) 0.1630(3) 0.1990(2) 0.0180(7) Uani 1 1 d . . .
H13 H 0.6631 0.0847 0.2252 0.022 Uiso 1 1 calc R . .
C14 C 0.7795(4) 0.1757(3) 0.1513(2) 0.0201(7) Uani 1 1 d . . .
C15 C 0.7714(4) 0.2875(3) 0.1116(2) 0.0202(7) Uani 1 1 d . . .
H15 H 0.8604 0.2933 0.0781 0.024 Uiso 1 1 calc R . .
C16 C 0.6291(4) 0.3914(3) 0.1221(2) 0.0200(7) Uani 1 1 d . . .
C17 C 0.4954(3) 0.3837(3) 0.1701(2) 0.0164(6) Uani 1 1 d . . .
C18 C 0.3388(4) 0.4876(3) 0.1897(2) 0.0175(7) Uani 1 1 d . . .
C19 C 0.2901(4) 0.6130(3) 0.1630(2) 0.0262(8) Uani 1 1 d . . .
H19 H 0.3605 0.6379 0.1242 0.031 Uiso 1 1 calc R . .
C20 C 0.1408(4) 0.7013(3) 0.1923(3) 0.0301(9) Uani 1 1 d . . .
H20 H 0.1082 0.7862 0.1733 0.036 Uiso 1 1 calc R . .
C21 C 0.0393(4) 0.6648(3) 0.2494(2) 0.0252(8) Uani 1 1 d . . .
H21 H -0.0628 0.7247 0.2725 0.030 Uiso 1 1 calc R . .
C22 C 0.0897(4) 0.5394(3) 0.2722(2) 0.0194(7) Uani 1 1 d . . .
H22 H 0.0194 0.5136 0.3102 0.023 Uiso 1 1 calc R . .
C23 C -0.0166(4) 0.2678(3) 0.3129(2) 0.0227(7) Uani 1 1 d . . .
H23 H 0.0042 0.2427 0.2497 0.027 Uiso 1 1 calc R . .
C24 C -0.1572(4) 0.2891(3) 0.3656(2) 0.0224(7) Uani 1 1 d . . .
H24 H -0.2305 0.2788 0.3386 0.027 Uiso 1 1 calc R . .
C25 C -0.1919(4) 0.3263(3) 0.4602(2) 0.0183(7) Uani 1 1 d . . .
C26 C -0.0748(4) 0.3374(3) 0.4947(2) 0.0181(7) Uani 1 1 d . . .
H26 H -0.0908 0.3606 0.5578 0.022 Uiso 1 1 calc R . .
C27 C 0.0622(3) 0.3147(3) 0.4369(2) 0.0155(6) Uani 1 1 d . . .
C28 C 0.1899(3) 0.3257(3) 0.4722(2) 0.0154(6) Uani 1 1 d . . .
C29 C -0.4399(4) 0.3214(4) 0.4809(3) 0.0295(8) Uani 1 1 d . . .
H29A H -0.4531 0.3582 0.4215 0.044 Uiso 1 1 calc R . .
H29B H -0.5377 0.3577 0.5250 0.044 Uiso 1 1 calc R . .
H29C H -0.4035 0.2285 0.4737 0.044 Uiso 1 1 calc R . .
C30 C -0.3578(4) 0.3825(5) 0.6126(3) 0.0384(10) Uani 1 1 d . . .
H30A H -0.2984 0.3068 0.6426 0.058 Uiso 1 1 calc R . .
H30B H -0.4664 0.4114 0.6396 0.058 Uiso 1 1 calc R . .
H30C H -0.3273 0.4507 0.6214 0.058 Uiso 1 1 calc R . .

loop_
_atom_site_aniso_label
_atom_site_aniso_U_11
_atom_site_aniso_U_22
_atom_site_aniso_U_33
_atom_site_aniso_U_23
_atom_site_aniso_U_13
_atom_site_aniso_U_12
Ir1 0.01247(6) 0.01773(6) 0.01183(6) -0.00096(4) -0.00101(4) -0.00783(5)
Cl1 0.0357(5) 0.0218(4) 0.0276(5) -0.0048(3) -0.0008(4) -0.0168(4)
Cl2 0.0261(4) 0.0340(5) 0.0186(4) 0.0017(3) -0.0090(3) -0.0120(4)
Cl3 0.0137(4) 0.0249(4) 0.0441(6) 0.0009(4) 0.0012(4) -0.0045(3)
Cl4 0.0295(5) 0.0244(4) 0.0453(6) 0.0068(4) 0.0055(4) -0.0148(4)
O1 0.0148(11) 0.0298(12) 0.0148(12) -0.0037(9) -0.0025(9) -0.0121(10)
O2 0.0191(12) 0.0354(13) 0.0147(12) 0.0008(10) -0.0050(9) -0.0141(10)
N1 0.0141(13) 0.0222(14) 0.0168(14) 0.0020(11) 0.0009(11) -0.0091(11)
N2 0.0157(13) 0.0190(13) 0.0125(13) -0.0025(10) -0.0043(10) -0.0067(11)
N3 0.0150(13) 0.0245(14) 0.0149(14) -0.0013(11) -0.0022(11) -0.0113(11)
N4 0.0172(14) 0.0391(17) 0.0216(16) -0.0045(13) -0.0004(12) -0.0175(13)
C1 0.0218(17) 0.0308(18) 0.0207(18) 0.0080(14) -0.0028(14) -0.0126(15)
C2 0.0242(19) 0.033(2) 0.030(2) 0.0137(16) -0.0056(16) -0.0104(16)
C3 0.0235(18) 0.0192(17) 0.037(2) 0.0088(15) -0.0002(16) -0.0048(14)
C4 0.0254(18) 0.0203(17) 0.0260(19) 0.0000(14) 0.0016(15) -0.0097(14)
C5 0.0168(16) 0.0195(16) 0.0174(17) 0.0014(13) 0.0027(13) -0.0088(13)
C6 0.0143(15) 0.0210(16) 0.0163(16) -0.0013(12) 0.0027(12) -0.0089(13)
C7 0.0194(16) 0.0192(16) 0.0206(17) -0.0046(13) 0.0047(13) -0.0126(13)
C8 0.0226(17) 0.0275(17) 0.0162(17) -0.0064(13) 0.0022(13) -0.0162(14)
C9 0.0152(15) 0.0273(17) 0.0153(16) 0.0013(13) -0.0019(13) -0.0105(13)
C10 0.0156(15) 0.0214(16) 0.0139(16) -0.0021(12) -0.0001(12) -0.0087(13)
C11 0.0140(15) 0.0222(16) 0.0127(16) -0.0021(12) 0.0011(12) -0.0095(13)
C12 0.0144(15) 0.0214(16) 0.0111(15) -0.0008(12) -0.0017(12) -0.0100(13)
C13 0.0195(16) 0.0185(15) 0.0166(16) 0.0008(12) -0.0011(13) -0.0099(13)
C14 0.0151(16) 0.0200(16) 0.0220(18) -0.0048(13) -0.0032(13) -0.0045(13)
C15 0.0160(16) 0.0255(17) 0.0204(17) -0.0017(13) 0.0034(13) -0.0133(14)
C16 0.0228(17) 0.0190(16) 0.0195(17) 0.0000(13) -0.0003(14) -0.0121(14)
C17 0.0157(15) 0.0203(16) 0.0137(16) -0.0024(12) -0.0017(12) -0.0086(13)
C18 0.0171(16) 0.0189(15) 0.0177(17) -0.0013(12) -0.0027(13) -0.0090(13)
C19 0.0223(18) 0.0255(18) 0.0257(19) 0.0065(14) -0.0013(15) -0.0075(15)
C20 0.029(2) 0.0210(17) 0.034(2) 0.0089(15) -0.0073(16) -0.0048(15)
C21 0.0186(17) 0.0268(18) 0.0226(19) 0.0015(14) -0.0052(14) -0.0022(14)
C22 0.0168(16) 0.0246(17) 0.0141(16) -0.0022(13) -0.0034(13) -0.0060(13)
C23 0.0233(18) 0.0339(19) 0.0159(17) -0.0044(14) -0.0026(14) -0.0171(15)
C24 0.0207(17) 0.0347(19) 0.0199(18) -0.0037(14) -0.0061(14) -0.0183(15)
C25 0.0156(15) 0.0243(16) 0.0180(17) 0.0010(13) -0.0035(13) -0.0113(13)
C26 0.0184(16) 0.0249(17) 0.0135(16) 0.0000(13) -0.0042(13) -0.0113(13)
C27 0.0146(15) 0.0191(15) 0.0151(16) 0.0015(12) -0.0056(12) -0.0082(12)
C28 0.0160(15) 0.0178(15) 0.0150(16) 0.0005(12) -0.0048(12) -0.0088(12)
C29 0.0176(17) 0.048(2) 0.031(2) -0.0009(17) -0.0038(15) -0.0222(17)
C30 0.026(2) 0.076(3) 0.020(2) -0.0066(19) 0.0027(16) -0.032(2)

loop_
_atom_type_symbol
_atom_type_description
_atom_type_scat_dispersion_real
_atom_type_scat_dispersion_imag
_atom_type_scat_source
C C 0.0033 0.0016 'International Tables Vol C Tables 4.2.6.8 and 6.1.1.4'
H H 0.0000 0.0000 'International Tables Vol C Tables 4.2.6.8 and 6.1.1.4'
N N 0.0061 0.0033 'International Tables Vol C Tables 4.2.6.8 and 6.1.1.4'
O O 0.0106 0.0060 'International Tables Vol C Tables 4.2.6.8 and 6.1.1.4'
Cl Cl 0.1484 0.1585 'International Tables Vol C Tables 4.2.6.8 and 6.1.1.4'
Ir Ir -1.4442 7.9887 'International Tables Vol C Tables 4.2.6.8 and 6.1.1.4'

loop_
_geom_angle_atom_site_label_1
_geom_angle_atom_site_label_2
_geom_angle_atom_site_label_3
_geom_angle
_geom_angle_site_symmetry_1
_geom_angle_site_symmetry_3
_geom_angle_publ_flag
C11 Ir1 C12 89.24(12) . . ?
C11 Ir1 N1 80.47(12) . . ?
C12 Ir1 N1 93.01(11) . . ?
C11 Ir1 N2 95.96(12) . . ?
C12 Ir1 N2 80.23(11) . . ?
N1 Ir1 N2 172.44(10) . . ?
C11 Ir1 N3 95.79(11) . . ?
C12 Ir1 N3 173.65(11) . . ?
N1 Ir1 N3 91.65(10) . . ?
N2 Ir1 N3 95.35(10) . . ?
C11 Ir1 O1 170.86(10) . . ?
C12 Ir1 O1 98.63(11) . . ?
N1 Ir1 O1 94.42(10) . . ?
N2 Ir1 O1 89.98(10) . . ?
N3 Ir1 O1 76.69(9) . . ?
C28 O1 Ir1 116.9(2) . . ?
C1 N1 C5 120.5(3) . . ?
C1 N1 Ir1 122.1(2) . . ?
C5 N1 Ir1 116.8(2) . . ?
C22 N2 C18 119.6(3) . . ?
C22 N2 Ir1 123.5(2) . . ?
C18 N2 Ir1 116.8(2) . . ?
C23 N3 C27 117.2(3) . . ?
C23 N3 Ir1 127.6(2) . . ?
C27 N3 Ir1 115.1(2) . . ?
C25 N4 C29 121.0(3) . . ?
C25 N4 C30 119.7(3) . . ?
C29 N4 C30 118.2(3) . . ?
N1 C1 C2 122.1(4) . . ?
N1 C1 H1 119.0 . . ?
C2 C1 H1 119.0 . . ?
C3 C2 C1 118.5(4) . . ?
C3 C2 H2 120.8 . . ?
C1 C2 H2 120.8 . . ?
C2 C3 C4 119.6(3) . . ?
C2 C3 H3 120.2 . . ?
C4 C3 H3 120.2 . . ?
C3 C4 C5 120.6(3) . . ?
C3 C4 H4 119.7 . . ?
C5 C4 H4 119.7 . . ?
N1 C5 C4 118.7(3) . . ?
N1 C5 C6 112.8(3) . . ?
C4 C5 C6 128.4(3) . . ?
C7 C6 C11 117.9(3) . . ?
C7 C6 C5 127.6(3) . . ?
C11 C6 C5 114.5(3) . . ?
C8 C7 C6 122.6(3) . . ?
C8 C7 Cl1 113.9(3) . . ?
C6 C7 Cl1 123.4(3) . . ?
C7 C8 C9 118.1(3) . . ?
C7 C8 H8 120.9 . . ?
C9 C8 H8 120.9 . . ?
C10 C9 C8 122.1(3) . . ?
C10 C9 Cl2 119.7(3) . . ?
C8 C9 Cl2 118.1(3) . . ?
C9 C10 C11 119.8(3) . . ?
C9 C10 H10 120.1 . . ?
C11 C10 H10 120.1 . . ?
C10 C11 C6 119.5(3) . . ?
C10 C11 Ir1 125.3(2) . . ?
C6 C11 Ir1 115.0(2) . . ?
C13 C12 C17 118.6(3) . . ?
C13 C12 Ir1 126.2(2) . . ?
C17 C12 Ir1 115.2(2) . . ?
C14 C13 C12 120.3(3) . . ?
C14 C13 H13 119.9 . . ?
C12 C13 H13 119.9 . . ?
C13 C14 C15 122.5(3) . . ?
C13 C14 Cl3 119.3(3) . . ?
C15 C14 Cl3 118.1(3) . . ?
C14 C15 C16 118.2(3) . . ?
C14 C15 H15 120.9 . . ?
C16 C15 H15 120.9 . . ?
C15 C16 C17 121.6(3) . . ?
C15 C16 Cl4 114.0(2) . . ?
C17 C16 Cl4 124.4(2) . . ?
C16 C17 C12 118.7(3) . . ?
C16 C17 C18 127.3(3) . . ?
C12 C17 C18 114.0(3) . . ?
N2 C18 C19 118.9(3) . . ?
N2 C18 C17 113.2(3) . . ?
C19 C18 C17 127.9(3) . . ?
C20 C19 C18 120.8(3) . . ?
C20 C19 H19 119.6 . . ?
C18 C19 H19 119.6 . . ?
C21 C20 C19 119.3(3) . . ?
C21 C20 H20 120.3 . . ?
C19 C20 H20 120.3 . . ?
C22 C21 C20 118.5(3) . . ?
C22 C21 H21 120.8 . . ?
C20 C21 H21 120.8 . . ?
N2 C22 C21 122.8(3) . . ?
N2 C22 H22 118.6 . . ?
C21 C22 H22 118.6 . . ?
N3 C23 C24 123.5(3) . . ?
N3 C23 H23 118.2 . . ?
C24 C23 H23 118.2 . . ?
C23 C24 C25 119.7(3) . . ?
C23 C24 H24 120.1 . . ?
C25 C24 H24 120.1 . . ?
N4 C25 C26 122.2(3) . . ?
N4 C25 C24 121.7(3) . . ?
C26 C25 C24 116.2(3) . . ?
C27 C26 C25 120.2(3) . . ?
C27 C26 H26 119.9 . . ?
C25 C26 H26 119.9 . . ?
N3 C27 C26 123.2(3) . . ?
N3 C27 C28 115.6(3) . . ?
C26 C27 C28 121.2(3) . . ?
O2 C28 O1 124.6(3) . . ?
O2 C28 C27 120.0(3) . . ?
O1 C28 C27 115.4(3) . . ?
N4 C29 H29A 109.5 . . ?
N4 C29 H29B 109.5 . . ?
H29A C29 H29B 109.5 . . ?
N4 C29 H29C 109.5 . . ?
H29A C29 H29C 109.5 . . ?
H29B C29 H29C 109.5 . . ?
N4 C30 H30A 109.5 . . ?
N4 C30 H30B 109.5 . . ?
H30A C30 H30B 109.5 . . ?
N4 C30 H30C 109.5 . . ?
H30A C30 H30C 109.5 . . ?
H30B C30 H30C 109.5 . . ?

loop_
_geom_bond_atom_site_label_1
_geom_bond_atom_site_label_2
_geom_bond_distance
_geom_bond_site_symmetry_2
_geom_bond_publ_flag
Ir1 C11 1.998(3) . ?
Ir1 C12 2.006(3) . ?
Ir1 N1 2.036(3) . ?
Ir1 N2 2.042(3) . ?
Ir1 N3 2.135(3) . ?
Ir1 O1 2.160(2) . ?
Cl1 C7 1.758(3) . ?
Cl2 C9 1.748(3) . ?
Cl3 C14 1.748(3) . ?
Cl4 C16 1.751(3) . ?
O1 C28 1.291(4) . ?
O2 C28 1.229(4) . ?
N1 C1 1.352(4) . ?
N1 C5 1.370(4) . ?
N2 C22 1.346(4) . ?
N2 C18 1.375(4) . ?
N3 C23 1.353(4) . ?
N3 C27 1.354(4) . ?
N4 C25 1.357(4) . ?
N4 C29 1.450(4) . ?
N4 C30 1.464(5) . ?
C1 C2 1.387(5) . ?
C1 H1 0.9500 . ?
C2 C3 1.381(6) . ?
C2 H2 0.9500 . ?
C3 C4 1.388(5) . ?
C3 H3 0.9500 . ?
C4 C5 1.400(4) . ?
C4 H4 0.9500 . ?
C5 C6 1.479(5) . ?
C6 C7 1.400(5) . ?
C6 C11 1.426(4) . ?
C7 C8 1.383(5) . ?
C8 C9 1.386(5) . ?
C8 H8 0.9500 . ?
C9 C10 1.382(5) . ?
C10 C11 1.401(4) . ?
C10 H10 0.9500 . ?
C12 C13 1.406(4) . ?
C12 C17 1.437(4) . ?
C13 C14 1.380(4) . ?
C13 H13 0.9500 . ?
C14 C15 1.385(4) . ?
C15 C16 1.395(5) . ?
C15 H15 0.9500 . ?
C16 C17 1.411(4) . ?
C17 C18 1.483(4) . ?
C18 C19 1.396(4) . ?
C19 C20 1.382(5) . ?
C19 H19 0.9500 . ?
C20 C21 1.382(5) . ?
C20 H20 0.9500 . ?
C21 C22 1.378(5) . ?
C21 H21 0.9500 . ?
C22 H22 0.9500 . ?
C23 C24 1.377(4) . ?
C23 H23 0.9500 . ?
C24 C25 1.418(5) . ?
C24 H24 0.9500 . ?
C25 C26 1.417(4) . ?
C26 C27 1.376(4) . ?
C26 H26 0.9500 . ?
C27 C28 1.521(4) . ?
C29 H29A 0.9800 . ?
C29 H29B 0.9800 . ?
C29 H29C 0.9800 . ?
C30 H30A 0.9800 . ?
C30 H30B 0.9800 . ?
C30 H30C 0.9800 . ?

loop_
_geom_torsion_atom_site_label_1
_geom_torsion_atom_site_label_2
_geom_torsion_atom_site_label_3
_geom_torsion_atom_site_label_4
_geom_torsion
_geom_torsion_site_symmetry_1
_geom_torsion_site_symmetry_2
_geom_torsion_site_symmetry_3
_geom_torsion_site_symmetry_4
_geom_torsion_publ_flag
C12 Ir1 O1 C28 177.6(2) . . . . ?
N1 Ir1 O1 C28 -88.7(2) . . . . ?
N2 Ir1 O1 C28 97.5(2) . . . . ?
N3 Ir1 O1 C28 2.0(2) . . . . ?
C11 Ir1 N1 C1 174.6(3) . . . . ?
C12 Ir1 N1 C1 85.9(3) . . . . ?
N3 Ir1 N1 C1 -89.8(2) . . . . ?
O1 Ir1 N1 C1 -13.0(2) . . . . ?
C11 Ir1 N1 C5 3.1(2) . . . . ?
C12 Ir1 N1 C5 -85.6(2) . . . . ?
N3 Ir1 N1 C5 98.7(2) . . . . ?
O1 Ir1 N1 C5 175.4(2) . . . . ?
C11 Ir1 N2 C22 97.7(3) . . . . ?
C12 Ir1 N2 C22 -174.1(3) . . . . ?
N3 Ir1 N2 C22 1.3(3) . . . . ?
O1 Ir1 N2 C22 -75.4(3) . . . . ?
C11 Ir1 N2 C18 -81.1(2) . . . . ?
C12 Ir1 N2 C18 7.1(2) . . . . ?
N3 Ir1 N2 C18 -177.5(2) . . . . ?
O1 Ir1 N2 C18 105.9(2) . . . . ?
C11 Ir1 N3 C23 -7.3(3) . . . . ?
N1 Ir1 N3 C23 -87.9(3) . . . . ?
N2 Ir1 N3 C23 89.2(3) . . . . ?
O1 Ir1 N3 C23 177.9(3) . . . . ?
C11 Ir1 N3 C27 176.3(2) . . . . ?
N1 Ir1 N3 C27 95.7(2) . . . . ?
N2 Ir1 N3 C27 -87.2(2) . . . . ?
O1 Ir1 N3 C27 1.5(2) . . . . ?
C5 N1 C1 C2 1.3(5) . . . . ?
Ir1 N1 C1 C2 -169.9(2) . . . . ?
N1 C1 C2 C3 0.2(5) . . . . ?
C1 C2 C3 C4 -1.1(5) . . . . ?
C2 C3 C4 C5 0.5(5) . . . . ?
C1 N1 C5 C4 -2.0(4) . . . . ?
Ir1 N1 C5 C4 169.7(2) . . . . ?
C1 N1 C5 C6 -178.6(3) . . . . ?
Ir1 N1 C5 C6 -6.8(3) . . . . ?
C3 C4 C5 N1 1.1(5) . . . . ?
C3 C4 C5 C6 177.1(3) . . . . ?
N1 C5 C6 C7 -171.1(3) . . . . ?
C4 C5 C6 C7 12.8(5) . . . . ?
N1 C5 C6 C11 8.1(4) . . . . ?
C4 C5 C6 C11 -168.1(3) . . . . ?
C11 C6 C7 C8 1.7(5) . . . . ?
C5 C6 C7 C8 -179.2(3) . . . . ?
C11 C6 C7 Cl1 -175.1(2) . . . . ?
C5 C6 C7 Cl1 4.0(5) . . . . ?
C6 C7 C8 C9 -1.2(5) . . . . ?
Cl1 C7 C8 C9 175.8(2) . . . . ?
C7 C8 C9 C10 0.4(5) . . . . ?
C7 C8 C9 Cl2 -177.7(2) . . . . ?
C8 C9 C10 C11 0.0(5) . . . . ?
Cl2 C9 C10 C11 178.1(2) . . . . ?
C9 C10 C11 C6 0.4(4) . . . . ?
C9 C10 C11 Ir1 -173.7(2) . . . . ?
C7 C6 C11 C10 -1.2(4) . . . . ?
C5 C6 C11 C10 179.6(3) . . . . ?
C7 C6 C11 Ir1 173.5(2) . . . . ?
C5 C6 C11 Ir1 -5.7(3) . . . . ?
C12 Ir1 C11 C10 -90.8(3) . . . . ?
N1 Ir1 C11 C10 176.0(3) . . . . ?
N2 Ir1 C11 C10 -10.7(3) . . . . ?
N3 Ir1 C11 C10 85.3(3) . . . . ?
C12 Ir1 C11 C6 94.8(2) . . . . ?
N1 Ir1 C11 C6 1.6(2) . . . . ?
N2 Ir1 C11 C6 174.9(2) . . . . ?
N3 Ir1 C11 C6 -89.1(2) . . . . ?
C11 Ir1 C12 C13 -88.8(3) . . . . ?
N1 Ir1 C12 C13 -8.4(3) . . . . ?
N2 Ir1 C12 C13 175.0(3) . . . . ?
O1 Ir1 C12 C13 86.5(3) . . . . ?
C11 Ir1 C12 C17 89.9(2) . . . . ?
N1 Ir1 C12 C17 170.3(2) . . . . ?
N2 Ir1 C12 C17 -6.3(2) . . . . ?
O1 Ir1 C12 C17 -94.8(2) . . . . ?
C17 C12 C13 C14 -1.2(5) . . . . ?
Ir1 C12 C13 C14 177.5(2) . . . . ?
C12 C13 C14 C15 0.1(5) . . . . ?
C12 C13 C14 Cl3 -178.7(3) . . . . ?
C13 C14 C15 C16 1.1(5) . . . . ?
Cl3 C14 C15 C16 179.9(3) . . . . ?
C14 C15 C16 C17 -1.2(5) . . . . ?
C14 C15 C16 Cl4 179.4(3) . . . . ?
C15 C16 C17 C12 0.1(5) . . . . ?
Cl4 C16 C17 C12 179.4(2) . . . . ?
C15 C16 C17 C18 177.2(3) . . . . ?
Cl4 C16 C17 C18 -3.6(5) . . . . ?
C13 C12 C17 C16 1.1(5) . . . . ?
Ir1 C12 C17 C16 -177.8(2) . . . . ?
C13 C12 C17 C18 -176.4(3) . . . . ?
Ir1 C12 C17 C18 4.8(4) . . . . ?
C22 N2 C18 C19 -3.4(5) . . . . ?
Ir1 N2 C18 C19 175.4(3) . . . . ?
C22 N2 C18 C17 174.8(3) . . . . ?
Ir1 N2 C18 C17 -6.4(4) . . . . ?
C16 C17 C18 N2 -176.1(3) . . . . ?
C12 C17 C18 N2 1.0(4) . . . . ?
C16 C17 C18 C19 1.9(6) . . . . ?
C12 C17 C18 C19 179.0(3) . . . . ?
N2 C18 C19 C20 2.4(5) . . . . ?
C17 C18 C19 C20 -175.5(4) . . . . ?
C18 C19 C20 C21 0.6(6) . . . . ?
C19 C20 C21 C22 -2.6(6) . . . . ?
C18 N2 C22 C21 1.4(5) . . . . ?
Ir1 N2 C22 C21 -177.3(3) . . . . ?
C20 C21 C22 N2 1.7(5) . . . . ?
C27 N3 C23 C24 1.0(5) . . . . ?
Ir1 N3 C23 C24 -175.3(3) . . . . ?
N3 C23 C24 C25 -0.2(5) . . . . ?
C29 N4 C25 C26 -171.3(3) . . . . ?
C30 N4 C25 C26 -3.3(5) . . . . ?
C29 N4 C25 C24 9.0(5) . . . . ?
C30 N4 C25 C24 177.0(3) . . . . ?
C23 C24 C25 N4 178.9(3) . . . . ?
C23 C24 C25 C26 -0.9(5) . . . . ?
N4 C25 C26 C27 -178.6(3) . . . . ?
C24 C25 C26 C27 1.1(5) . . . . ?
C23 N3 C27 C26 -0.7(5) . . . . ?
Ir1 N3 C27 C26 176.1(2) . . . . ?
C23 N3 C27 C28 178.9(3) . . . . ?
Ir1 N3 C27 C28 -4.4(3) . . . . ?
C25 C26 C27 N3 -0.3(5) . . . . ?
C25 C26 C27 C28 -179.9(3) . . . . ?
Ir1 O1 C28 O2 174.3(2) . . . . ?
Ir1 O1 C28 C27 -4.8(3) . . . . ?
N3 C27 C28 O2 -173.0(3) . . . . ?
C26 C27 C28 O2 6.6(5) . . . . ?
N3 C27 C28 O1 6.1(4) . . . . ?
C26 C27 C28 O1 -174.3(3) . . . . ?

loop_
_platon_squeeze_void_nr
_platon_squeeze_void_average_x
_platon_squeeze_void_average_y
_platon_squeeze_void_average_z
_platon_squeeze_void_volume
_platon_squeeze_void_count_electrons
_platon_squeeze_void_content
1 0.000 0.000 0.500 162 34 ' '
2 0.177 0.502 0.783 11 1 ' '
3 0.823 0.498 0.217 11 1 ' '
